data_9014332
loop_
_publ_author_name
'Averbuch-Pouchot M'

_publ_section_title
;
 Crystal data and crystal structure of silver cyclohexaphosphate
 monohydrate: Ag6 P6 O18 . H2 O
;
_journal_name_full 'Zeitschrift fur Kristallographie'
_journal_page_first 17
_journal_page_last 23
_journal_volume 189
_journal_year 1989
_chemical_formula_sum 'Ag3 O9.5 P3'
_space_group_IT_number 148
_symmetry_space_group_name_Hall '-R 3'
_symmetry_space_group_name_H-M 'R -3 :H'
_cell_angle_alpha 90
_cell_angle_beta 90
_cell_angle_gamma 120
_cell_length_a 14.807
_cell_length_b 14.807
_cell_length_c 6.597
_cell_formula_units_Z 6
_cell_volume 1252.597
_database_code_amcsd 0016736
_exptl_crystal_density_diffrn 4.522
_cod_duplicate_entry 1008869
_cod_original_sg_symbol_H-M 'R -3'
_cod_original_formula_sum 'Ag3 P3 O9.5'
_cod_database_code 9014332
_amcsd_formula_title 'Ag6 H2 O19 P6'

loop_
_space_group_symop_operation_xyz
x,y,z
2/3+x,1/3+y,1/3+z
1/3+x,2/3+y,2/3+z
y,-x+y,-z
2/3+y,1/3-x+y,1/3-z
1/3+y,2/3-x+y,2/3-z
-x+y,-x,z
2/3-x+y,1/3-x,1/3+z
1/3-x+y,2/3-x,2/3+z
-x,-y,-z
2/3-x,1/3-y,1/3-z
1/3-x,2/3-y,2/3-z
-y,x-y,z
2/3-y,1/3+x-y,1/3+z
1/3-y,2/3+x-y,2/3+z
x-y,x,-z
2/3+x-y,1/3+x,1/3-z
1/3+x-y,2/3+x,2/3-z

loop_
_atom_site_label
_atom_site_fract_x
_atom_site_fract_y
_atom_site_fract_z
_atom_site_occupancy
Ag1 0.92873 0.39399 0.91249 1.00000
P1 0.96039 0.16535 0.06300 1.00000
O1 0.54740 0.37690 0.42380 1.00000
O2 0.57620 0.54920 0.28740 1.00000
O3 0.86090 0.32260 0.59680 1.00000
O4 0.00000 0.00000 0.47800 0.50000

loop_
_cod_related_entry_id
_cod_related_entry_database
_cod_related_entry_code
1 AMCSD 0016736
